data_9005652
loop_
_publ_author_name
'Bosi, F.'
'Lucchesi, S.'

_publ_section_title
;
 Crystal chemistry of the schorl-dravite series
 Note: Tourmaline TM112c
;
_journal_name_full 'European Journal of Mineralogy'
_journal_page_first 335
_journal_page_last 344
_journal_paper_doi 10.1127/0935-1221/2004/0016-0335
_journal_volume 16
_journal_year 2004
_chemical_compound_source 'Haddam, Connecticut, U.S.A.'
_chemical_formula_sum
;Al6.198 B3 Ca0.263 Cr0.015 F0.06 Fe0.801 H0.469 K0.003 Mg2.034 Mn0.009
 Na0.559 O30.94 Si5.88 Ti0.06 V0.009
;
_chemical_name_mineral Oxy-dravite
_space_group_IT_number 160
_symmetry_space_group_name_Hall 'R 3 -2"'
_symmetry_space_group_name_H-M 'R 3 m :H'
_cell_angle_alpha 90
_cell_angle_beta 90
_cell_angle_gamma 120
_cell_formula_units_Z 3
_cell_length_a 15.9636
_cell_length_b 15.9636
_cell_length_c 7.1911
_cell_volume 1587.039
_database_code_amcsd 0007043
_exptl_crystal_density_diffrn 3.088
_cod_original_sg_symbol_H-M 'R 3 m'
_cod_original_formula_sum
;Na.559 Ca.263 K.003 Mg2.034 Al6.198 Fe.801 Ti.06 Cr.015 Mn.009 V.009 Si5.88
 B3 O30.94 F.06 H.469
;
_cod_database_code 9005652

loop_
_space_group_symop_operation_xyz
x,y,z
2/3+x,1/3+y,1/3+z
1/3+x,2/3+y,2/3+z
x,x-y,z
2/3+x,1/3+x-y,1/3+z
1/3+x,2/3+x-y,2/3+z
-y,-x,z
2/3-y,1/3-x,1/3+z
1/3-y,2/3-x,2/3+z
-x+y,y,z
2/3-x+y,1/3+y,1/3+z
1/3-x+y,2/3+y,2/3+z
-y,x-y,z
2/3-y,1/3+x-y,1/3+z
1/3-y,2/3+x-y,2/3+z
-x+y,-x,z
2/3-x+y,1/3-x,1/3+z
1/3-x+y,2/3-x,2/3+z

loop_
_atom_site_label
_atom_site_fract_x
_atom_site_fract_y
_atom_site_fract_z
_atom_site_occupancy
_atom_site_type_symbol
_atom_site_attached_hydrogens
NaX 0.00000 0.00000 0.22873 0.55900 Na 0
CaX 0.00000 0.00000 0.22873 0.26300 Ca 0
KX 0.00000 0.00000 0.22873 0.00300 K 0
MgY 0.12446 0.06223 0.63246 0.42200 Mg 0
AlY 0.12446 0.06223 0.63246 0.31000 Al 0
Fe2+Y 0.12446 0.06223 0.63246 0.17500 Fe 0
Fe3+Y 0.12446 0.06223 0.63246 0.06200 Fe 0
Ti4+Y 0.12446 0.06223 0.63246 0.02000 Ti 0
Cr3+Y 0.12446 0.06223 0.63246 0.00500 Cr 0
Mn2+Y 0.12446 0.06223 0.63246 0.00300 Mn 0
V3+Y 0.12446 0.06223 0.63246 0.00300 V 0
AlZ 0.29812 0.26166 0.61182 0.85800 Al 0
MgZ 0.29812 0.26166 0.61182 0.12800 Mg 0
Fe3+Z 0.29812 0.26166 0.61182 0.01400 Fe 0
Fe2+Z 0.29812 0.26166 0.61182 0.00100 Fe 0
SiT 0.19192 0.19007 0.00000 0.98000 Si 0
AlT 0.19192 0.19007 0.00000 0.02000 Al 0
B 0.10997 0.21994 0.45436 1.00000 B 0
O1W 0.00000 0.00000 0.77608 0.47100 O 0
O-H1W 0.00000 0.00000 0.77608 0.46900 O 1
F1W 0.00000 0.00000 0.77608 0.06000 F 0
O2 0.06085 0.12170 0.48238 1.00000 O 0
O3V 0.26640 0.13320 0.51091 1.00000 O 0
O4 0.09281 0.18562 0.07047 1.00000 O 0
O5 0.18380 0.09190 0.09190 1.00000 O 0
O6 0.19628 0.18640 0.77711 1.00000 O 0
O7 0.28513 0.28494 0.08001 1.00000 O 0
O8 0.20952 0.27023 0.44110 1.00000 O 0

loop_
_cod_changelog_entry_id
_cod_changelog_entry_author
_cod_changelog_entry_date
_cod_changelog_entry_text
1
;cod-tools version 3.8.0
Id: cif_guess_AMCSD_atom_types 9581 2023-05-17 12:35:41Z saulius
;
2023-05-23T09:18:02+03:00
;Derived atom types and hydrogen counts
from atom names that follow the AMCSD naming convention
(Wat == water, O-H == hydroxyl).
;

loop_
_cod_related_entry_id
_cod_related_entry_database
_cod_related_entry_code
1 AMCSD 0007043
